data_7116624
loop_
_publ_author_name
'Koushik Acharyya'
'Partha Sarathi Mukherjee'

_publ_section_title
;
 Shape and size directed self-selection in organic cage formation
;
_journal_name_full Chem.Commun.
_journal_page_first 4241
_journal_paper_doi 10.1039/C5cc00075K
_journal_volume 51
_journal_year 2015
_chemical_formula_moiety 'C54 H54 N8 O3, 2(C H Cl3)'
_chemical_formula_sum 'C56 H56 Cl6 N8 O3'
_chemical_formula_weight 1101.79
_chemical_name_systematic
;
 ?
;
_space_group_IT_number 14
_symmetry_cell_setting monoclinic
_symmetry_space_group_name_Hall '-P 2ybc'
_symmetry_space_group_name_H-M 'P 1 21/c 1'
_atom_sites_solution_hydrogens geom
_atom_sites_solution_primary direct
_atom_sites_solution_secondary difmap
_audit_creation_method SHELXL-97
_audit_update_record
;
2015-01-05 deposited with the CCDC.
2015-01-26 downloaded from the CCDC.
;
_cell_angle_alpha 90.00
_cell_angle_beta 102.653(2)
_cell_angle_gamma 90.00
_cell_formula_units_Z 4
_cell_length_a 17.6515(12)
_cell_length_b 27.3690(18)
_cell_length_c 11.1516(8)
_cell_measurement_reflns_used 9883
_cell_measurement_temperature 100(2)
_cell_measurement_theta_max 23.27
_cell_measurement_theta_min 3.06
_cell_volume 5256.5(6)
_computing_cell_refinement 'Bruker SMART'
_computing_data_collection 'Bruker SMART'
_computing_data_reduction 'Bruker SAINT'
_computing_molecular_graphics 'ORTEP-3 for Windows (Farrugia, 1999)'
_computing_publication_material WinGX
_computing_structure_refinement 'SHELXL97 (Sheldrick, 2008)'
_computing_structure_solution 'SHELXS97 (Sheldrick, 2008)'
_diffrn_ambient_temperature 100(2)
_diffrn_measured_fraction_theta_full 0.998
_diffrn_measured_fraction_theta_max 0.998
_diffrn_measurement_device_type 'CCD area detector'
_diffrn_measurement_method 'phi and omega scans'
_diffrn_radiation_monochromator graphite
_diffrn_radiation_source 'fine-focus sealed tube'
_diffrn_radiation_type MoK\a
_diffrn_radiation_wavelength 0.71073
_diffrn_reflns_av_R_equivalents 0.1069
_diffrn_reflns_av_sigmaI/netI 0.0507
_diffrn_reflns_limit_h_max 20
_diffrn_reflns_limit_h_min -20
_diffrn_reflns_limit_k_max 32
_diffrn_reflns_limit_k_min -32
_diffrn_reflns_limit_l_max 13
_diffrn_reflns_limit_l_min -13
_diffrn_reflns_number 134692
_diffrn_reflns_theta_full 25.00
_diffrn_reflns_theta_max 25.00
_diffrn_reflns_theta_min 2.98
_exptl_absorpt_coefficient_mu 0.381
_exptl_absorpt_correction_T_max 0.934
_exptl_absorpt_correction_T_min 0.846
_exptl_absorpt_correction_type empirical
_exptl_absorpt_process_details SADABS
_exptl_crystal_colour yellow
_exptl_crystal_density_diffrn 1.392
_exptl_crystal_density_method 'not measured'
_exptl_crystal_description Rod
_exptl_crystal_F_000 2296
_exptl_crystal_size_max 0.44
_exptl_crystal_size_mid 0.20
_exptl_crystal_size_min 0.18
_refine_diff_density_max 1.095
_refine_diff_density_min -0.755
_refine_diff_density_rms 0.064
_refine_ls_extinction_method SHELXL
_refine_ls_goodness_of_fit_ref 1.048
_refine_ls_hydrogen_treatment constr
_refine_ls_matrix_type full
_refine_ls_number_parameters 658
_refine_ls_number_reflns 9243
_refine_ls_number_restraints 0
_refine_ls_restrained_S_all 1.048
_refine_ls_R_factor_all 0.0945
_refine_ls_R_factor_gt 0.0552
_refine_ls_shift/su_max 0.001
_refine_ls_shift/su_mean 0.000
_refine_ls_structure_factor_coef Fsqd
_refine_ls_weighting_details 'calc w=1/[\s^2^(Fo^2^)+(0.0517P)^2^+5.6050P] where P=(Fo^2^+2Fc^2^)/3'
_refine_ls_weighting_scheme calc
_refine_ls_wR_factor_gt 0.1146
_refine_ls_wR_factor_ref 0.1279
_reflns_number_gt 6459
_reflns_number_total 9243
_reflns_threshold_expression >2\s(I)
_cod_data_source_file c5cc00075k2.cif
_cod_data_source_block B3X2
_cod_depositor_comments
;
The following automatic conversions were performed:
'__computing_data_collection' tag replaced with
'_computing_data_collection'.

Automatic conversion script
Id: cif_correct_tags 1440 2010-10-19 06:21:57Z saulius 
;
_cod_original_sg_symbol_H-M 'P 21/c'
_cod_database_code 7116624

loop_
_symmetry_equiv_pos_as_xyz
'x, y, z'
'-x, y+1/2, -z+1/2'
'-x, -y, -z'
'x, -y-1/2, z-1/2'

loop_
_atom_site_label
_atom_site_type_symbol
_atom_site_fract_x
_atom_site_fract_y
_atom_site_fract_z
_atom_site_U_iso_or_equiv
_atom_site_adp_type
_atom_site_occupancy
_atom_site_symmetry_multiplicity
_atom_site_calc_flag
_atom_site_refinement_flags
C1 C 0.14038(18) 0.56002(11) 0.3409(3) 0.0255(7) Uani 1 1 d .
H1A H 0.1704 0.5302 0.3603 0.031 Uiso 1 1 calc R
H1B H 0.1020 0.5609 0.3911 0.031 Uiso 1 1 calc R
C2 C 0.19393(18) 0.60372(12) 0.3719(3) 0.0279(7) Uani 1 1 d .
H2A H 0.1679 0.6328 0.3334 0.033 Uiso 1 1 calc R
H2B H 0.2061 0.6088 0.4602 0.033 Uiso 1 1 calc R
C3 C 0.28103(18) 0.62662(11) 0.2530(3) 0.0249(7) Uani 1 1 d .
H3 H 0.2457 0.6516 0.2257 0.030 Uiso 1 1 calc R
C4 C 0.35205(18) 0.62459(11) 0.2055(3) 0.0255(7) Uani 1 1 d .
C5 C 0.37139(18) 0.66449(11) 0.1400(3) 0.0250(7) Uani 1 1 d .
H5 H 0.3372 0.6907 0.1222 0.030 Uiso 1 1 calc R
C6 C 0.44032(18) 0.66572(11) 0.1011(3) 0.0260(7) Uani 1 1 d .
H6 H 0.4520 0.6929 0.0583 0.031 Uiso 1 1 calc R
C7 C 0.49313(18) 0.62682(11) 0.1249(3) 0.0246(7) Uani 1 1 d .
C8 C 0.47164(19) 0.58616(11) 0.1870(3) 0.0286(8) Uani 1 1 d .
H8 H 0.5044 0.5592 0.2012 0.034 Uiso 1 1 calc R
C9 C 0.40341(19) 0.58531(11) 0.2271(3) 0.0282(8) Uani 1 1 d .
H9 H 0.3913 0.5581 0.2693 0.034 Uiso 1 1 calc R
C10 C 0.56908(18) 0.62981(11) 0.0897(3) 0.0255(7) Uani 1 1 d .
C11 C 0.57996(18) 0.65737(11) -0.0095(3) 0.0254(7) Uani 1 1 d .
H11 H 0.5379 0.6745 -0.0555 0.030 Uiso 1 1 calc R
C12 C 0.65159(18) 0.66048(11) -0.0434(3) 0.0265(7) Uani 1 1 d .
C13 C 0.71605(18) 0.63546(12) 0.0278(3) 0.0300(8) Uani 1 1 d .
C14 C 0.7059(2) 0.60779(12) 0.1269(3) 0.0336(8) Uani 1 1 d .
H14 H 0.7479 0.5910 0.1739 0.040 Uiso 1 1 calc R
C15 C 0.63404(19) 0.60485(12) 0.1570(3) 0.0299(8) Uani 1 1 d .
H15 H 0.6287 0.5858 0.2237 0.036 Uiso 1 1 calc R
C16 C 0.65924(18) 0.68903(11) -0.1500(3) 0.0272(7) Uani 1 1 d .
H16 H 0.6153 0.7036 -0.1981 0.033 Uiso 1 1 calc R
C17 C 0.73000(19) 0.72565(12) -0.2825(3) 0.0322(8) Uani 1 1 d .
H17A H 0.7636 0.7532 -0.2537 0.039 Uiso 1 1 calc R
H17B H 0.6790 0.7382 -0.3204 0.039 Uiso 1 1 calc R
C18 C 0.76229(18) 0.69720(12) -0.3766(3) 0.0330(8) Uani 1 1 d .
H18A H 0.7823 0.7198 -0.4291 0.040 Uiso 1 1 calc R
H18B H 0.8050 0.6769 -0.3348 0.040 Uiso 1 1 calc R
C19 C 0.65459(19) 0.69521(12) -0.5511(3) 0.0314(8) Uani 1 1 d .
H19A H 0.6770 0.6935 -0.6231 0.038 Uiso 1 1 calc R
H19B H 0.6556 0.7291 -0.5255 0.038 Uiso 1 1 calc R
C20 C 0.57145(18) 0.67827(12) -0.5858(3) 0.0303(8) Uani 1 1 d .
H20A H 0.5463 0.6927 -0.6638 0.036 Uiso 1 1 calc R
H20B H 0.5701 0.6430 -0.5953 0.036 Uiso 1 1 calc R
C21 C 0.47676(18) 0.66362(11) -0.4738(3) 0.0254(7) Uani 1 1 d .
H21 H 0.4688 0.6348 -0.5191 0.031 Uiso 1 1 calc R
C22 C 0.42792(17) 0.67314(11) -0.3865(3) 0.0228(7) Uani 1 1 d .
C23 C 0.36342(17) 0.64391(11) -0.3867(3) 0.0250(7) Uani 1 1 d .
H23 H 0.3530 0.6177 -0.4408 0.030 Uiso 1 1 calc R
C24 C 0.31489(17) 0.65306(11) -0.3083(3) 0.0231(7) Uani 1 1 d .
H24 H 0.2717 0.6332 -0.3117 0.028 Uiso 1 1 calc R
C25 C 0.32888(17) 0.69133(10) -0.2240(3) 0.0211(7) Uani 1 1 d .
C26 C 0.39478(17) 0.71992(11) -0.2218(3) 0.0230(7) Uani 1 1 d .
H26 H 0.4066 0.7452 -0.1650 0.028 Uiso 1 1 calc R
C27 C 0.44245(18) 0.71135(11) -0.3019(3) 0.0248(7) Uani 1 1 d .
H27 H 0.4852 0.7314 -0.2996 0.030 Uiso 1 1 calc R
C28 C 0.27450(16) 0.70204(10) -0.1439(3) 0.0203(7) Uani 1 1 d .
C29 C 0.22407(17) 0.66699(11) -0.1152(3) 0.0216(7) Uani 1 1 d .
H29 H 0.2262 0.6355 -0.1455 0.026 Uiso 1 1 calc R
C30 C 0.17087(16) 0.67693(11) -0.0436(3) 0.0223(7) Uani 1 1 d .
C31 C 0.16796(17) 0.72428(11) 0.0047(3) 0.0236(7) Uani 1 1 d .
C32 C 0.11598(17) 0.63943(11) -0.0221(3) 0.0252(7) Uani 1 1 d .
H32 H 0.1179 0.6085 -0.0559 0.030 Uiso 1 1 calc R
C33 C 0.01185(17) 0.60958(11) 0.0575(3) 0.0272(7) Uani 1 1 d .
H33A H 0.0146 0.5830 0.0012 0.033 Uiso 1 1 calc R
H33B H -0.0407 0.6223 0.0388 0.033 Uiso 1 1 calc R
C34 C 0.21879(18) 0.75954(11) -0.0208(3) 0.0260(7) Uani 1 1 d .
H34 H 0.2181 0.7908 0.0116 0.031 Uiso 1 1 calc R
C35 C 0.03157(17) 0.59080(11) 0.1884(3) 0.0250(7) Uani 1 1 d .
H35A H 0.0407 0.6183 0.2446 0.030 Uiso 1 1 calc R
H35B H -0.0122 0.5725 0.2045 0.030 Uiso 1 1 calc R
C36 C 0.27008(17) 0.74870(11) -0.0935(3) 0.0230(7) Uani 1 1 d .
H36 H 0.3031 0.7731 -0.1098 0.028 Uiso 1 1 calc R
C37 C 0.08054(17) 0.50927(11) 0.1711(3) 0.0222(7) Uani 1 1 d .
H37A H 0.0376 0.5099 0.0999 0.027 Uiso 1 1 calc R
H37B H 0.0636 0.4918 0.2362 0.027 Uiso 1 1 calc R
C38 C 0.14804(18) 0.48231(11) 0.1387(3) 0.0235(7) Uani 1 1 d .
H38A H 0.1947 0.4889 0.2008 0.028 Uiso 1 1 calc R
H38B H 0.1381 0.4474 0.1384 0.028 Uiso 1 1 calc R
C39 C 0.22849(18) 0.50685(10) 0.0068(3) 0.0220(7) Uani 1 1 d .
H39 H 0.2687 0.5083 0.0763 0.026 Uiso 1 1 calc R
C40 C 0.24512(16) 0.51608(10) -0.1138(3) 0.0180(6) Uani 1 1 d .
C41 C 0.18506(16) 0.51399(10) -0.2196(3) 0.0201(7) Uani 1 1 d .
C42 C 0.20289(17) 0.51845(11) -0.3344(3) 0.0229(7) Uani 1 1 d .
H42 H 0.1634 0.5174 -0.4049 0.027 Uiso 1 1 calc R
C43 C 0.27862(17) 0.52433(11) -0.3440(3) 0.0223(7) Uani 1 1 d .
H43 H 0.2894 0.5267 -0.4218 0.027 Uiso 1 1 calc R
C44 C 0.34028(16) 0.52689(10) -0.2405(3) 0.0171(6) Uani 1 1 d .
C45 C 0.32100(16) 0.52280(10) -0.1265(3) 0.0197(7) Uani 1 1 d .
H45 H 0.3604 0.5246 -0.0560 0.024 Uiso 1 1 calc R
C46 C 0.42160(16) 0.53427(10) -0.2529(3) 0.0178(6) Uani 1 1 d .
C47 C 0.44158(17) 0.53007(11) -0.3674(3) 0.0225(7) Uani 1 1 d .
H47 H 0.4041 0.5201 -0.4352 0.027 Uiso 1 1 calc R
C48 C 0.51529(16) 0.54034(11) -0.3817(3) 0.0221(7) Uani 1 1 d .
H48 H 0.5261 0.5385 -0.4595 0.026 Uiso 1 1 calc R
C49 C 0.57415(16) 0.55346(10) -0.2818(3) 0.0203(7) Uani 1 1 d .
C50 C 0.55581(17) 0.55528(10) -0.1666(3) 0.0219(7) Uani 1 1 d .
H50 H 0.5944 0.5627 -0.0978 0.026 Uiso 1 1 calc R
C51 C 0.48090(16) 0.54614(10) -0.1530(3) 0.0208(7) Uani 1 1 d .
H51 H 0.4701 0.5480 -0.0752 0.025 Uiso 1 1 calc R
C52 C 0.65150(17) 0.56735(10) -0.2987(3) 0.0216(7) Uani 1 1 d .
H52 H 0.6863 0.5813 -0.2328 0.026 Uiso 1 1 calc R
C53 C 0.74741(17) 0.58142(11) -0.4076(3) 0.0252(7) Uani 1 1 d .
H53A H 0.7788 0.5563 -0.4342 0.030 Uiso 1 1 calc R
H53B H 0.7748 0.5931 -0.3276 0.030 Uiso 1 1 calc R
C54 C 0.73513(18) 0.62316(11) -0.4987(3) 0.0267(7) Uani 1 1 d .
H54A H 0.7844 0.6317 -0.5181 0.032 Uiso 1 1 calc R
H54B H 0.7004 0.6126 -0.5741 0.032 Uiso 1 1 calc R
C55 C -0.01243(18) 0.40560(12) 0.3663(3) 0.0298(8) Uani 1 1 d .
H55 H -0.0421 0.4315 0.3160 0.036 Uiso 1 1 calc R
C56 C 0.0384(2) 0.22247(14) 0.1310(4) 0.0474(10) Uani 1 1 d .
H56 H 0.0034 0.2061 0.0624 0.057 Uiso 1 1 calc R
N1 N 0.10071(14) 0.55927(9) 0.2109(2) 0.0217(6) Uani 1 1 d .
N2 N 0.26537(15) 0.59605(9) 0.3296(2) 0.0269(6) Uani 1 1 d .
N3 N 0.72451(15) 0.69467(9) -0.1794(2) 0.0299(6) Uani 1 1 d .
N4 N 0.70261(14) 0.66634(9) -0.4522(2) 0.0244(6) Uani 1 1 d .
N5 N 0.52916(15) 0.69222(10) -0.4914(2) 0.0280(6) Uani 1 1 d .
N6 N 0.06588(14) 0.64807(9) 0.0413(2) 0.0254(6) Uani 1 1 d .
N7 N 0.16035(14) 0.49686(9) 0.0191(2) 0.0203(6) Uani 1 1 d .
N8 N 0.67291(14) 0.56122(9) -0.3984(2) 0.0231(6) Uani 1 1 d .
O1 O 0.78618(12) 0.63724(8) -0.0014(2) 0.0384(6) Uani 1 1 d .
H1 H 0.7838 0.6549 -0.0615 0.058 Uiso 1 1 calc R
O2 O 0.11701(12) 0.73657(8) 0.07331(19) 0.0314(5) Uani 1 1 d .
H2 H 0.0906 0.7127 0.0817 0.047 Uiso 1 1 calc R
O3 O 0.10993(11) 0.50734(8) -0.21314(18) 0.0261(5) Uani 1 1 d .
H3A H 0.1071 0.5053 -0.1409 0.039 Uiso 1 1 calc R
Cl1 Cl 0.04813(5) 0.37766(3) 0.28064(8) 0.0387(2) Uani 1 1 d .
Cl2 Cl -0.07839(5) 0.36238(3) 0.40098(8) 0.0395(2) Uani 1 1 d .
Cl3 Cl 0.04306(6) 0.43226(4) 0.50053(9) 0.0514(3) Uani 1 1 d .
Cl4 Cl 0.10414(7) 0.17890(4) 0.20942(18) 0.1022(6) Uani 1 1 d .
Cl5 Cl 0.08765(5) 0.26918(4) 0.07086(9) 0.0556(3) Uani 1 1 d .
Cl6 Cl -0.01666(6) 0.24589(4) 0.22841(9) 0.0527(3) Uani 1 1 d .

loop_
_atom_site_aniso_label
_atom_site_aniso_U_11
_atom_site_aniso_U_22
_atom_site_aniso_U_33
_atom_site_aniso_U_23
_atom_site_aniso_U_13
_atom_site_aniso_U_12
C1 0.0324(18) 0.0281(18) 0.0149(15) -0.0012(13) 0.0031(13) -0.0043(14)
C2 0.0332(19) 0.0324(19) 0.0157(16) -0.0025(14) 0.0000(14) -0.0016(15)
C3 0.0318(18) 0.0211(17) 0.0174(16) -0.0068(14) -0.0045(14) 0.0002(14)
C4 0.0329(18) 0.0221(17) 0.0171(16) -0.0051(13) -0.0038(14) -0.0008(14)
C5 0.0275(18) 0.0231(18) 0.0205(16) -0.0025(13) -0.0032(14) 0.0036(14)
C6 0.0360(19) 0.0229(17) 0.0158(16) 0.0003(13) -0.0014(14) 0.0006(14)
C7 0.0298(18) 0.0228(17) 0.0181(16) -0.0061(13) -0.0018(13) 0.0017(14)
C8 0.037(2) 0.0173(17) 0.0276(18) -0.0048(14) -0.0012(15) 0.0087(14)
C9 0.041(2) 0.0181(17) 0.0232(17) -0.0022(14) 0.0024(15) -0.0019(15)
C10 0.0327(19) 0.0183(17) 0.0224(17) -0.0092(13) -0.0009(14) 0.0019(14)
C11 0.0275(18) 0.0197(16) 0.0251(18) -0.0069(14) -0.0025(14) 0.0027(14)
C12 0.0298(18) 0.0178(16) 0.0282(18) -0.0121(14) -0.0016(14) 0.0007(14)
C13 0.0237(18) 0.0270(18) 0.036(2) -0.0136(15) -0.0010(15) 0.0019(14)
C14 0.036(2) 0.0258(18) 0.031(2) -0.0087(15) -0.0105(16) 0.0082(15)
C15 0.036(2) 0.0257(18) 0.0244(18) -0.0075(14) -0.0008(15) 0.0029(15)
C16 0.0252(18) 0.0215(17) 0.0316(19) -0.0108(14) -0.0010(15) 0.0005(14)
C17 0.0269(18) 0.0277(19) 0.041(2) -0.0064(16) 0.0042(15) -0.0070(15)
C18 0.0237(18) 0.0333(19) 0.043(2) -0.0014(16) 0.0106(15) -0.0063(15)
C19 0.039(2) 0.0303(19) 0.0276(18) 0.0090(15) 0.0136(15) 0.0039(16)
C20 0.0322(19) 0.0353(19) 0.0213(17) 0.0064(14) 0.0016(14) 0.0074(15)
C21 0.0256(18) 0.0238(17) 0.0223(17) 0.0003(14) -0.0046(14) 0.0045(14)
C22 0.0212(16) 0.0212(17) 0.0227(16) 0.0050(13) -0.0027(13) 0.0033(13)
C23 0.0241(17) 0.0224(17) 0.0247(17) -0.0023(13) -0.0033(14) 0.0036(14)
C24 0.0211(16) 0.0193(16) 0.0248(17) 0.0005(13) -0.0036(13) -0.0004(13)
C25 0.0227(16) 0.0176(16) 0.0187(16) 0.0066(13) -0.0049(13) 0.0033(13)
C26 0.0276(17) 0.0165(16) 0.0218(16) -0.0003(13) -0.0014(14) 0.0001(13)
C27 0.0238(17) 0.0200(17) 0.0272(18) 0.0057(14) -0.0022(14) -0.0024(13)
C28 0.0192(16) 0.0184(16) 0.0187(16) 0.0025(13) -0.0059(13) 0.0012(13)
C29 0.0248(17) 0.0167(16) 0.0191(16) -0.0015(13) -0.0047(13) 0.0004(13)
C30 0.0189(16) 0.0201(16) 0.0235(17) 0.0024(13) -0.0047(13) -0.0006(13)
C31 0.0235(17) 0.0234(17) 0.0213(16) 0.0000(13) -0.0006(14) 0.0035(14)
C32 0.0265(18) 0.0196(17) 0.0241(17) -0.0004(13) -0.0065(14) -0.0001(13)
C33 0.0225(17) 0.0283(18) 0.0290(18) -0.0009(14) 0.0021(14) -0.0038(14)
C34 0.0321(18) 0.0152(16) 0.0277(18) -0.0034(13) 0.0002(15) 0.0002(14)
C35 0.0241(17) 0.0273(18) 0.0244(17) -0.0020(14) 0.0069(14) -0.0045(14)
C36 0.0235(16) 0.0191(17) 0.0223(16) 0.0039(13) -0.0044(13) -0.0022(13)
C37 0.0245(17) 0.0277(18) 0.0157(16) 0.0003(13) 0.0069(13) -0.0068(14)
C38 0.0304(18) 0.0226(17) 0.0174(16) 0.0031(13) 0.0052(13) -0.0051(14)
C39 0.0274(18) 0.0206(17) 0.0170(16) -0.0015(13) 0.0023(13) 0.0017(13)
C40 0.0203(16) 0.0153(15) 0.0180(16) 0.0010(12) 0.0033(13) 0.0007(12)
C41 0.0186(16) 0.0182(16) 0.0235(17) 0.0022(13) 0.0043(13) -0.0007(13)
C42 0.0205(17) 0.0301(18) 0.0158(16) 0.0015(13) -0.0012(13) -0.0029(13)
C43 0.0249(17) 0.0228(17) 0.0201(16) 0.0002(13) 0.0070(13) -0.0018(13)
C44 0.0184(15) 0.0130(15) 0.0201(16) -0.0029(12) 0.0044(13) -0.0004(12)
C45 0.0200(16) 0.0196(16) 0.0181(16) -0.0018(12) 0.0012(13) -0.0003(12)
C46 0.0197(16) 0.0120(15) 0.0219(16) -0.0007(12) 0.0049(13) 0.0015(12)
C47 0.0180(16) 0.0269(18) 0.0215(17) -0.0041(13) 0.0015(13) -0.0004(13)
C48 0.0210(17) 0.0251(17) 0.0208(16) -0.0025(13) 0.0063(13) 0.0033(13)
C49 0.0191(16) 0.0149(15) 0.0265(17) -0.0023(13) 0.0041(13) 0.0006(12)
C50 0.0200(16) 0.0212(16) 0.0219(17) -0.0068(13) -0.0011(13) -0.0009(13)
C51 0.0241(17) 0.0197(16) 0.0192(16) -0.0050(13) 0.0061(13) -0.0025(13)
C52 0.0186(16) 0.0185(16) 0.0256(18) -0.0053(13) 0.0002(13) 0.0004(13)
C53 0.0198(16) 0.0295(18) 0.0270(17) -0.0033(14) 0.0065(13) 0.0012(14)
C54 0.0232(17) 0.0346(19) 0.0234(17) -0.0035(14) 0.0078(14) -0.0028(14)
C55 0.0250(18) 0.035(2) 0.0294(18) 0.0046(15) 0.0063(14) -0.0024(15)
C56 0.026(2) 0.055(3) 0.060(3) -0.023(2) 0.0068(18) -0.0104(18)
N1 0.0270(14) 0.0225(14) 0.0144(13) -0.0019(10) 0.0022(11) -0.0048(11)
N2 0.0332(16) 0.0247(15) 0.0196(14) -0.0017(12) -0.0012(12) -0.0044(12)
N3 0.0304(16) 0.0226(15) 0.0361(16) -0.0090(12) 0.0057(13) -0.0020(12)
N4 0.0228(14) 0.0243(14) 0.0258(14) 0.0002(11) 0.0046(11) -0.0010(11)
N5 0.0294(15) 0.0298(15) 0.0228(15) 0.0012(12) 0.0014(12) 0.0043(13)
N6 0.0234(14) 0.0275(15) 0.0230(14) 0.0035(11) 0.0003(12) -0.0002(12)
N7 0.0232(15) 0.0208(14) 0.0180(13) 0.0001(10) 0.0068(11) -0.0039(11)
N8 0.0203(14) 0.0223(14) 0.0263(15) -0.0033(11) 0.0043(11) 0.0004(11)
O1 0.0272(13) 0.0395(14) 0.0444(15) -0.0064(11) -0.0010(11) 0.0042(11)
O2 0.0353(13) 0.0255(12) 0.0354(13) -0.0051(10) 0.0120(11) -0.0023(10)
O3 0.0191(11) 0.0389(13) 0.0206(11) 0.0037(10) 0.0051(9) -0.0037(10)
Cl1 0.0284(5) 0.0470(5) 0.0428(5) -0.0002(4) 0.0126(4) -0.0008(4)
Cl2 0.0260(4) 0.0514(6) 0.0409(5) 0.0098(4) 0.0070(4) -0.0098(4)
Cl3 0.0412(5) 0.0707(7) 0.0420(6) -0.0138(5) 0.0083(4) -0.0184(5)
Cl4 0.0414(6) 0.0330(6) 0.2396(19) 0.0238(8) 0.0467(9) 0.0054(5)
Cl5 0.0308(5) 0.0824(8) 0.0521(6) 0.0132(5) 0.0055(4) -0.0008(5)
Cl6 0.0574(6) 0.0674(7) 0.0361(5) 0.0106(5) 0.0163(5) 0.0208(5)

loop_
_atom_type_symbol
_atom_type_description
_atom_type_scat_dispersion_real
_atom_type_scat_dispersion_imag
_atom_type_scat_source
C C 0.0033 0.0016 'International Tables Vol C Tables 4.2.6.8 and 6.1.1.4'
H H 0.0000 0.0000 'International Tables Vol C Tables 4.2.6.8 and 6.1.1.4'
N N 0.0061 0.0033 'International Tables Vol C Tables 4.2.6.8 and 6.1.1.4'
O O 0.0106 0.0060 'International Tables Vol C Tables 4.2.6.8 and 6.1.1.4'
Cl Cl 0.1484 0.1585 'International Tables Vol C Tables 4.2.6.8 and 6.1.1.4'

loop_
_geom_angle_atom_site_label_1
_geom_angle_atom_site_label_2
_geom_angle_atom_site_label_3
_geom_angle
N1 C1 C2 112.1(2)
N2 C2 C1 110.7(3)
N2 C3 C4 123.3(3)
C9 C4 C5 118.0(3)
C9 C4 C3 122.9(3)
C5 C4 C3 119.1(3)
C6 C5 C4 121.1(3)
C5 C6 C7 121.2(3)
C6 C7 C8 117.0(3)
C6 C7 C10 120.8(3)
C8 C7 C10 122.2(3)
C9 C8 C7 121.6(3)
C8 C9 C4 121.0(3)
C11 C10 C15 116.9(3)
C11 C10 C7 122.3(3)
C15 C10 C7 120.9(3)
C10 C11 C12 122.6(3)
C11 C12 C13 118.9(3)
C11 C12 C16 120.3(3)
C13 C12 C16 120.8(3)
O1 C13 C14 119.9(3)
O1 C13 C12 121.0(3)
C14 C13 C12 119.0(3)
C13 C14 C15 120.7(3)
C14 C15 C10 121.8(3)
N3 C16 C12 121.8(3)
N3 C17 C18 110.5(3)
N4 C18 C17 111.3(3)
N4 C19 C20 113.4(3)
N5 C20 C19 110.8(3)
N5 C21 C22 123.7(3)
C23 C22 C27 117.5(3)
C23 C22 C21 120.0(3)
C27 C22 C21 122.5(3)
C24 C23 C22 121.2(3)
C23 C24 C25 121.6(3)
C24 C25 C26 117.2(3)
C24 C25 C28 121.0(3)
C26 C25 C28 121.8(3)
C27 C26 C25 121.2(3)
C26 C27 C22 121.3(3)
C29 C28 C36 116.1(3)
C29 C28 C25 122.4(3)
C36 C28 C25 121.5(3)
C30 C29 C28 123.0(3)
C29 C30 C31 119.1(3)
C29 C30 C32 120.8(3)
C31 C30 C32 120.0(3)
O2 C31 C34 119.0(3)
O2 C31 C30 122.2(3)
C34 C31 C30 118.8(3)
N6 C32 C30 121.8(3)
N6 C33 C35 110.2(2)
C36 C34 C31 120.7(3)
N1 C35 C33 111.8(2)
C34 C36 C28 122.3(3)
N1 C37 C38 112.2(2)
N7 C38 C37 111.7(2)
N7 C39 C40 121.5(3)
C45 C40 C41 119.2(3)
C45 C40 C39 120.6(3)
C41 C40 C39 120.0(3)
O3 C41 C42 118.9(3)
O3 C41 C40 121.8(3)
C42 C41 C40 119.3(3)
C43 C42 C41 120.2(3)
C42 C43 C44 122.3(3)
C45 C44 C43 116.5(3)
C45 C44 C46 122.1(3)
C43 C44 C46 121.4(3)
C40 C45 C44 122.5(3)
C51 C46 C47 117.0(3)
C51 C46 C44 122.0(3)
C47 C46 C44 121.0(3)
C48 C47 C46 121.5(3)
C47 C48 C49 121.3(3)
C50 C49 C48 117.6(3)
C50 C49 C52 121.3(3)
C48 C49 C52 121.0(3)
C51 C50 C49 121.0(3)
C50 C51 C46 121.6(3)
N8 C52 C49 123.0(3)
N8 C53 C54 109.6(2)
N4 C54 C53 112.5(2)
Cl1 C55 Cl3 110.59(17)
Cl1 C55 Cl2 109.70(18)
Cl3 C55 Cl2 111.33(17)
Cl6 C56 Cl4 109.8(2)
Cl6 C56 Cl5 111.2(2)
Cl4 C56 Cl5 110.80(19)
C37 N1 C1 110.2(2)
C37 N1 C35 111.1(2)
C1 N1 C35 111.1(2)
C3 N2 C2 117.1(3)
C16 N3 C17 119.8(3)
C54 N4 C18 112.5(2)
C54 N4 C19 112.2(2)
C18 N4 C19 110.3(2)
C21 N5 C20 117.1(3)
C32 N6 C33 119.2(3)
C39 N7 C38 119.6(3)
C52 N8 C53 117.5(3)

loop_
_geom_bond_atom_site_label_1
_geom_bond_atom_site_label_2
_geom_bond_distance
C1 N1 1.465(4)
C1 C2 1.517(4)
C2 N2 1.455(4)
C3 N2 1.268(4)
C3 C4 1.465(4)
C4 C9 1.393(4)
C4 C5 1.397(4)
C5 C6 1.378(4)
C6 C7 1.402(4)
C7 C8 1.406(4)
C7 C10 1.479(4)
C8 C9 1.374(4)
C10 C11 1.387(4)
C10 C15 1.403(4)
C11 C12 1.399(4)
C12 C13 1.413(4)
C12 C16 1.454(5)
C13 O1 1.348(4)
C13 C14 1.383(5)
C14 C15 1.384(5)
C16 N3 1.274(4)
C17 N3 1.449(4)
C17 C18 1.515(5)
C18 N4 1.464(4)
C19 N4 1.466(4)
C19 C20 1.506(4)
C20 N5 1.468(4)
C21 N5 1.259(4)
C21 C22 1.458(4)
C22 C23 1.391(4)
C22 C27 1.394(4)
C23 C24 1.374(4)
C24 C25 1.393(4)
C25 C26 1.398(4)
C25 C28 1.476(4)
C26 C27 1.375(4)
C28 C29 1.393(4)
C28 C36 1.405(4)
C29 C30 1.386(4)
C30 C31 1.409(4)
C30 C32 1.467(4)
C31 O2 1.345(4)
C31 C34 1.389(4)
C32 N6 1.270(4)
C33 N6 1.458(4)
C33 C35 1.514(4)
C34 C36 1.373(4)
C35 N1 1.471(4)
C37 N1 1.459(4)
C37 C38 1.511(4)
C38 N7 1.453(4)
C39 N7 1.270(4)
C39 C40 1.461(4)
C40 C45 1.389(4)
C40 C41 1.404(4)
C41 O3 1.356(3)
C41 C42 1.388(4)
C42 C43 1.374(4)
C43 C44 1.404(4)
C44 C45 1.391(4)
C44 C46 1.486(4)
C46 C51 1.390(4)
C46 C47 1.402(4)
C47 C48 1.374(4)
C48 C49 1.394(4)
C49 C50 1.393(4)
C49 C52 1.469(4)
C50 C51 1.386(4)
C52 N8 1.262(4)
C53 N8 1.451(4)
C53 C54 1.513(4)
C54 N4 1.458(4)
C55 Cl1 1.757(3)
C55 Cl3 1.758(3)
C55 Cl2 1.761(3)
C56 Cl6 1.731(4)
C56 Cl4 1.758(4)
C56 Cl5 1.759(4)
